data_7132185
loop_
_publ_author_name
'Ahsan, Mollah Rohan'
'Singh, Lavanya'
'Varma, Harshit'
'Mukherjee, Arijit'

_publ_section_title
;
 Exploiting benzilic acid as a modular template: controlling
 photoreactivity and solid to liquid transition during photodimerization.
;
_journal_name_full 'Chemical communications (Cambridge, England)'
_journal_paper_doi 10.1039/d3cc04257j
_journal_year 2023
_chemical_formula_moiety 'C13 H9 Cl2 N'
_chemical_formula_sum 'C13 H9 Cl2 N'
_chemical_formula_weight 250.11
_space_group_crystal_system monoclinic
_space_group_IT_number 14
_space_group_name_Hall '-P 2ybc'
_space_group_name_H-M_alt 'P 1 21/c 1'
_atom_sites_solution_hydrogens geom
_atom_sites_solution_primary dual
_audit_creation_date 2023-08-23
_audit_creation_method
;
Olex2 1.5
(compiled 2023.08.17 svn.r577a77a9 for OlexSys, GUI svn.r6817)
;
_audit_update_record
;
2023-08-23 deposited with the CCDC.	2023-09-27 downloaded from the CCDC.
;
_cell_angle_alpha 90
_cell_angle_beta 89.998(2)
_cell_angle_gamma 90
_cell_formula_units_Z 4
_cell_length_a 3.87140(10)
_cell_length_b 11.4217(3)
_cell_length_c 26.3704(6)
_cell_measurement_reflns_used 4694
_cell_measurement_temperature 295
_cell_measurement_theta_max 78.2020
_cell_measurement_theta_min 4.2300
_cell_volume 1166.05(5)
_computing_cell_refinement 'CrysAlisPro 1.171.41.93a (Rigaku OD, 2020)'
_computing_data_collection 'CrysAlisPro 1.171.41.93a (Rigaku OD, 2020)'
_computing_data_reduction 'CrysAlisPro 1.171.41.93a (Rigaku OD, 2020)'
_computing_molecular_graphics 'Olex2 1.5 (Dolomanov et al., 2009)'
_computing_publication_material 'Olex2 1.5 (Dolomanov et al., 2009)'
_computing_structure_refinement 'SHELXL 2019/3 (Sheldrick, 2015)'
_diffrn_ambient_temperature 295
_diffrn_detector 'Hybrid Pixel Array Detector'
_diffrn_detector_area_resol_mean 5.8140
_diffrn_measured_fraction_theta_full 0.997
_diffrn_measured_fraction_theta_max 0.985
_diffrn_measurement_details
;
List of Runs (angles in degrees, time in seconds):

  # Type    Start    End  Width  t~exp~   \w     \q     \k     \f   Frames
#--------------------------------------------------------------------------
  1  \w    -11.00  21.00   0.50    2.00    --    0.00  57.00 150.00   64
  2  \w      9.00  36.00   0.50    2.00    --    0.00  77.00-150.00   54
  3  \w    -23.00  88.00   0.50    2.00    --    0.00  57.00 -60.00  222
  4  \w    -88.00  -9.00   0.50    2.00    --    0.00 -19.00-180.00  158
  5  \w    -18.00  34.00   0.50    2.00    --    0.00  82.00 150.00  104
  6  \w     24.00  50.00   0.50   24.00    --  107.20 -82.00-120.00   52
  7  \w     51.00 128.00   0.50   24.00    --  107.20 -82.00 -60.00  154
  8  \w     89.00 194.00   0.50   24.00    --  107.20  15.00 120.00  210
  9  \w     26.00 136.00   0.50   24.00    --  107.20 -82.00-180.00  220
 10  \w     95.00 174.00   0.50   24.00    --  107.20  15.00  30.00  158
 11  \w     20.00 129.00   0.50   24.00    --  107.20 -61.00  30.00  218
 12  \w     18.00  83.00   0.50   24.00    --  107.20 -30.00-150.00  130
 13  \w    170.00 197.00   0.50   24.00    --  107.20  15.00 -60.00   54
 14  \w     96.00 122.00   0.50   24.00    --  107.20  77.00  90.00   52
 15  \w    147.00 197.00   0.50   24.00    --  107.20  77.00  90.00  100
 16  \w     73.00  98.00   0.50   24.00    --  107.20 -82.00-120.00   50
 17  \w     64.00 108.00   0.50   24.00    --  107.20 -30.00 -60.00   88
 18  \w     22.00 102.00   0.50   24.00    --  107.20 -61.00-180.00  160
 19  \w     75.00 123.00   0.50   24.00    --  107.20 -82.00  30.00   96
 20  \w     44.00  70.00   0.50   24.00    --  107.20 -82.00  30.00   52
;
_diffrn_measurement_device 'four-circle diffractometer'
_diffrn_measurement_device_type 'XtaLAB AFC12 (RINC): Kappa dual home/near'
_diffrn_measurement_method '\w scans'
_diffrn_orient_matrix_type 'CrysAlisPro convention (1999,Acta A55,543-557)'
_diffrn_orient_matrix_UB_11 0.0790075000
_diffrn_orient_matrix_UB_12 -0.1074527000
_diffrn_orient_matrix_UB_13 0.0333984000
_diffrn_orient_matrix_UB_21 -0.0173810000
_diffrn_orient_matrix_UB_22 0.0776020000
_diffrn_orient_matrix_UB_23 0.0477125000
_diffrn_orient_matrix_UB_31 -0.3895190000
_diffrn_orient_matrix_UB_32 -0.0251403000
_diffrn_orient_matrix_UB_33 0.0046222000
_diffrn_radiation_monochromator mirror
_diffrn_radiation_probe x-ray
_diffrn_radiation_type 'Cu K\a'
_diffrn_radiation_wavelength 1.54184
_diffrn_reflns_av_R_equivalents 0.0585
_diffrn_reflns_av_unetI/netI 0.0435
_diffrn_reflns_Laue_measured_fraction_full 0.997
_diffrn_reflns_Laue_measured_fraction_max 0.985
_diffrn_reflns_limit_h_max 3
_diffrn_reflns_limit_h_min -4
_diffrn_reflns_limit_k_max 14
_diffrn_reflns_limit_k_min -14
_diffrn_reflns_limit_l_max 31
_diffrn_reflns_limit_l_min -33
_diffrn_reflns_number 10123
_diffrn_reflns_point_group_measured_fraction_full 0.997
_diffrn_reflns_point_group_measured_fraction_max 0.985
_diffrn_reflns_theta_full 67.684
_diffrn_reflns_theta_max 79.367
_diffrn_reflns_theta_min 3.870
_diffrn_source 'micro-focus sealed X-ray tube'
_diffrn_source_type 'Rigaku (Cu) X-ray Source'
_exptl_absorpt_coefficient_mu 4.743
_exptl_absorpt_correction_T_max 1.00000
_exptl_absorpt_correction_T_min 0.82010
_exptl_absorpt_correction_type multi-scan
_exptl_absorpt_process_details
;
CrysAlisPro 1.171.41.93a (Rigaku Oxford Diffraction, 2020)
Empirical absorption correction using spherical harmonics,
implemented in SCALE3 ABSPACK scaling algorithm.
;
_exptl_crystal_colour yellow
_exptl_crystal_colour_primary yellow
_exptl_crystal_density_diffrn 1.425
_exptl_crystal_description block
_exptl_crystal_F_000 512
_exptl_crystal_size_max 0.2
_exptl_crystal_size_mid 0.2
_exptl_crystal_size_min 0.1
_refine_diff_density_max 0.295
_refine_diff_density_min -0.237
_refine_diff_density_rms 0.038
_refine_ls_extinction_method none
_refine_ls_goodness_of_fit_ref 1.062
_refine_ls_hydrogen_treatment constr
_refine_ls_matrix_type full
_refine_ls_number_parameters 146
_refine_ls_number_reflns 2483
_refine_ls_number_restraints 0
_refine_ls_restrained_S_all 1.062
_refine_ls_R_factor_all 0.0511
_refine_ls_R_factor_gt 0.0453
_refine_ls_shift/su_max 0.000
_refine_ls_shift/su_mean 0.000
_refine_ls_structure_factor_coef Fsqd
_refine_ls_weighting_details 'w=1/[\s^2^(Fo^2^)+(0.0725P)^2^+0.1623P] where P=(Fo^2^+2Fc^2^)/3'
_refine_ls_weighting_scheme calc
_refine_ls_wR_factor_gt 0.1318
_refine_ls_wR_factor_ref 0.1394
_reflns_Friedel_coverage 0.000
_reflns_number_gt 2141
_reflns_number_total 2483
_reflns_threshold_expression 'I > 2\s(I)'
_cod_data_source_file d3cc04257j2.cif
_cod_data_source_block dcl_4
_cod_database_code 7132185
_shelx_shelxl_version_number 2019/3
_chemical_oxdiff_formula C24HN2Cl2
_shelx_space_group_comment
;
The symmetry employed for this shelxl refinement is uniquely defined
by the following loop, which should always be used as a source of
symmetry information in preference to the above space-group names.
They are only intended as comments.
;
_shelx_estimated_absorpt_t_max 0.648
_shelx_estimated_absorpt_t_min 0.451
_olex2_refinement_description
;
1. Twinned data refinement
 Scales: 0.529(2)
 0.471(2)
2. Fixed Uiso
 At 1.2 times of:
  All C(H) groups
3.a Aromatic/amide H refined with riding coordinates:
 C1(H1), C6(H6), C9(H9), C7(H7), C11(H11), C5(H5), C2(H2), C3(H3), C13(H13)
;
_olex2_submission_special_instructions 'No special instructions were received'
_oxdiff_exptl_absorpt_empirical_details
;
Empirical correction (ABSPACK) includes:
- Absorption correction using spherical harmonics
- Frame scaling
;
_oxdiff_exptl_absorpt_empirical_full_max 2.825
_oxdiff_exptl_absorpt_empirical_full_min 0.428

loop_
_space_group_symop_operation_xyz
'x, y, z'
'-x, y+1/2, -z+1/2'
'-x, -y, -z'
'x, -y-1/2, z-1/2'

loop_
_atom_site_label
_atom_site_type_symbol
_atom_site_fract_x
_atom_site_fract_y
_atom_site_fract_z
_atom_site_U_iso_or_equiv
_atom_site_adp_type
_atom_site_occupancy
_atom_site_site_symmetry_order
_atom_site_calc_flag
_atom_site_refinement_flags_posn
_atom_site_refinement_flags_adp
_atom_site_refinement_flags_occupancy
_atom_site_disorder_assembly
_atom_site_disorder_group
C1 C 0.2360(11) 1.2877(3) 0.71211(15) 0.0909(10) Uani 1 1 d . . . . .
H1 H 0.201153 1.367457 0.707126 0.109 Uiso 1 1 calc R U . . .
Cl1 Cl -0.4269(3) 0.82371(8) 0.46124(3) 0.0914(3) Uani 1 1 d . . . . .
Cl2 Cl -0.1825(5) 0.47287(7) 0.59060(5) 0.1366(6) Uani 1 1 d . . . . .
C6 C 0.0459(8) 1.0133(2) 0.64132(10) 0.0664(6) Uani 1 1 d . . . . .
H6 H -0.062724 1.046712 0.613387 0.080 Uiso 1 1 calc R U . . .
C8 C -0.0527(8) 0.8188(2) 0.60248(9) 0.0622(6) Uani 1 1 d . . . . .
C9 C -0.0543(9) 0.6994(2) 0.61283(11) 0.0713(7) Uani 1 1 d . . . . .
H9 H 0.025438 0.671994 0.643911 0.086 Uiso 1 1 calc R U . . .
C7 C 0.0758(8) 0.8980(2) 0.64185(9) 0.0656(6) Uani 1 1 d . . . . .
H7 H 0.187552 0.864461 0.669487 0.079 Uiso 1 1 calc R U . . .
N1 N 0.3872(8) 1.2545(3) 0.75507(11) 0.0902(8) Uani 1 1 d . . . . .
C11 C -0.2908(9) 0.6578(2) 0.53020(11) 0.0739(7) Uani 1 1 d . . . . .
H11 H -0.369786 0.604536 0.506184 0.089 Uiso 1 1 calc R U . . .
C5 C 0.1271(9) 1.2125(2) 0.67442(12) 0.0764(8) Uani 1 1 d . . . . .
H5 H 0.026638 1.241600 0.644968 0.092 Uiso 1 1 calc R U . . .
C10 C -0.1749(10) 0.6214(2) 0.57673(12) 0.0778(9) Uani 1 1 d . . . . .
C2 C 0.4220(10) 1.1390(3) 0.76082(12) 0.0858(9) Uani 1 1 d . . . . .
H2 H 0.520260 1.112249 0.790841 0.103 Uiso 1 1 calc R U . . .
C3 C 0.3243(8) 1.0575(3) 0.72598(10) 0.0724(7) Uani 1 1 d . . . . .
H3 H 0.361207 0.978338 0.732242 0.087 Uiso 1 1 calc R U . . .
C13 C -0.1687(8) 0.8562(2) 0.55490(10) 0.0662(6) Uani 1 1 d . . . . .
H13 H -0.166167 0.935458 0.546762 0.079 Uiso 1 1 calc R U . . .
C4 C 0.1693(7) 1.0931(2) 0.68103(9) 0.0641(6) Uani 1 1 d . . . . .
C12 C -0.2858(8) 0.7760(2) 0.52037(10) 0.0659(6) Uani 1 1 d . . . . .

loop_
_atom_site_aniso_label
_atom_site_aniso_U_11
_atom_site_aniso_U_22
_atom_site_aniso_U_33
_atom_site_aniso_U_23
_atom_site_aniso_U_13
_atom_site_aniso_U_12
C1 0.103(2) 0.0665(16) 0.103(2) -0.0216(17) -0.003(2) -0.0061(17)
Cl1 0.1138(6) 0.1035(5) 0.0568(4) 0.0074(3) -0.0209(4) -0.0038(5)
Cl2 0.2208(16) 0.0619(4) 0.1272(8) 0.0071(5) -0.0594(10) -0.0119(6)
C6 0.0781(16) 0.0619(13) 0.0591(13) -0.0015(10) -0.0137(13) -0.0031(13)
C8 0.0697(14) 0.0644(13) 0.0525(12) -0.0043(10) -0.0043(12) -0.0044(11)
C9 0.0861(18) 0.0672(14) 0.0605(13) 0.0008(11) -0.0154(15) -0.0019(14)
C7 0.0812(15) 0.0651(14) 0.0505(11) -0.0007(10) -0.0096(12) -0.0019(13)
N1 0.096(2) 0.0880(17) 0.0871(16) -0.0349(14) -0.0052(16) -0.0052(16)
C11 0.0867(19) 0.0705(15) 0.0646(15) -0.0113(12) -0.0112(15) -0.0117(13)
C5 0.091(2) 0.0650(14) 0.0731(16) -0.0050(12) -0.0051(16) 0.0020(14)
C10 0.098(2) 0.0604(13) 0.0751(17) -0.0011(12) -0.0153(16) -0.0046(14)
C2 0.087(2) 0.104(2) 0.0664(16) -0.0151(15) -0.0136(17) -0.0005(19)
C3 0.0812(18) 0.0720(15) 0.0639(14) -0.0036(12) -0.0099(13) -0.0018(13)
C13 0.0795(17) 0.0621(13) 0.0569(13) 0.0020(10) -0.0025(12) -0.0023(12)
C4 0.0712(15) 0.0616(13) 0.0595(13) -0.0071(11) -0.0029(12) -0.0062(11)
C12 0.0707(15) 0.0718(14) 0.0552(12) -0.0009(11) -0.0084(12) -0.0033(12)

loop_
_atom_type_symbol
_atom_type_description
_atom_type_scat_dispersion_real
_atom_type_scat_dispersion_imag
_atom_type_scat_source
C C 0.0181 0.0091 'International Tables Vol C Tables 4.2.6.8 and 6.1.1.4'
H H 0.0000 0.0000 'International Tables Vol C Tables 4.2.6.8 and 6.1.1.4'
N N 0.0311 0.0180 'International Tables Vol C Tables 4.2.6.8 and 6.1.1.4'
Cl Cl 0.3639 0.7018 'International Tables Vol C Tables 4.2.6.8 and 6.1.1.4'

loop_
_exptl_crystal_face_index_h
_exptl_crystal_face_index_k
_exptl_crystal_face_index_l
_exptl_crystal_face_perp_dist
0 -7 -2 0.0180
0 7 -2 0.0180
0 7 2 0.0180
0 -7 2 0.0180
0 -7 -2 0.0180
0 7 -2 0.0180
0 7 -2 0.0180
0 -7 -2 0.0180
0 7 2 0.0180
0 -7 2 0.0180
0 -7 2 0.0180
0 7 2 0.0180
0 0 1 0.0000

loop_
_geom_angle_atom_site_label_1
_geom_angle_atom_site_label_2
_geom_angle_atom_site_label_3
_geom_angle
_geom_angle_site_symmetry_1
_geom_angle_site_symmetry_3
_geom_angle_publ_flag
N1 C1 H1 117.6 . . ?
N1 C1 C5 124.8(3) . . ?
C5 C1 H1 117.6 . . ?
C7 C6 H6 117.2 . . ?
C7 C6 C4 125.6(2) . . ?
C4 C6 H6 117.2 . . ?
C9 C8 C7 117.9(2) . . ?
C9 C8 C13 118.3(2) . . ?
C13 C8 C7 123.8(2) . . ?
C8 C9 H9 120.1 . . ?
C10 C9 C8 119.8(3) . . ?
C10 C9 H9 120.1 . . ?
C6 C7 C8 125.3(2) . . ?
C6 C7 H7 117.3 . . ?
C8 C7 H7 117.3 . . ?
C1 N1 C2 115.0(3) . . ?
C10 C11 H11 121.3 . . ?
C10 C11 C12 117.5(2) . . ?
C12 C11 H11 121.3 . . ?
C1 C5 H5 120.4 . . ?
C1 C5 C4 119.1(3) . . ?
C4 C5 H5 120.4 . . ?
C9 C10 Cl2 119.3(2) . . ?
C11 C10 Cl2 118.6(2) . . ?
C11 C10 C9 122.1(3) . . ?
N1 C2 H2 117.6 . . ?
N1 C2 C3 124.8(3) . . ?
C3 C2 H2 117.6 . . ?
C2 C3 H3 120.2 . . ?
C2 C3 C4 119.7(3) . . ?
C4 C3 H3 120.2 . . ?
C8 C13 H13 120.1 . . ?
C12 C13 C8 119.9(2) . . ?
C12 C13 H13 120.1 . . ?
C5 C4 C6 118.9(2) . . ?
C5 C4 C3 116.6(2) . . ?
C3 C4 C6 124.5(2) . . ?
C11 C12 Cl1 118.17(19) . . ?
C13 C12 Cl1 119.4(2) . . ?
C13 C12 C11 122.4(2) . . ?

loop_
_geom_bond_atom_site_label_1
_geom_bond_atom_site_label_2
_geom_bond_distance
_geom_bond_site_symmetry_2
_geom_bond_publ_flag
C1 H1 0.9300 . ?
C1 N1 1.330(5) . ?
C1 C5 1.380(4) . ?
Cl1 C12 1.740(3) . ?
Cl2 C10 1.736(3) . ?
C6 H6 0.9300 . ?
C6 C7 1.322(4) . ?
C6 C4 1.469(3) . ?
C8 C9 1.391(3) . ?
C8 C7 1.464(3) . ?
C8 C13 1.399(3) . ?
C9 H9 0.9300 . ?
C9 C10 1.384(4) . ?
C7 H7 0.9300 . ?
N1 C2 1.334(4) . ?
C11 H11 0.9300 . ?
C11 C10 1.371(4) . ?
C11 C12 1.375(4) . ?
C5 H5 0.9300 . ?
C5 C4 1.384(4) . ?
C2 H2 0.9300 . ?
C2 C3 1.362(4) . ?
C3 H3 0.9300 . ?
C3 C4 1.390(4) . ?
C13 H13 0.9300 . ?
C13 C12 1.369(4) . ?

loop_
_geom_torsion_atom_site_label_1
_geom_torsion_atom_site_label_2
_geom_torsion_atom_site_label_3
_geom_torsion_atom_site_label_4
_geom_torsion
_geom_torsion_site_symmetry_1
_geom_torsion_site_symmetry_2
_geom_torsion_site_symmetry_3
_geom_torsion_site_symmetry_4
_geom_torsion_publ_flag
C1 N1 C2 C3 1.9(6) . . . . ?
C1 C5 C4 C6 178.6(3) . . . . ?
C1 C5 C4 C3 -0.5(5) . . . . ?
C8 C9 C10 Cl2 -178.9(3) . . . . ?
C8 C9 C10 C11 0.8(6) . . . . ?
C8 C13 C12 Cl1 -179.6(2) . . . . ?
C8 C13 C12 C11 -0.9(5) . . . . ?
C9 C8 C7 C6 -169.0(3) . . . . ?
C9 C8 C13 C12 1.2(5) . . . . ?
C7 C6 C4 C5 178.3(3) . . . . ?
C7 C6 C4 C3 -2.6(5) . . . . ?
C7 C8 C9 C10 179.8(3) . . . . ?
C7 C8 C13 C12 -179.8(3) . . . . ?
N1 C1 C5 C4 1.2(6) . . . . ?
N1 C2 C3 C4 -1.4(6) . . . . ?
C5 C1 N1 C2 -1.8(6) . . . . ?
C10 C11 C12 Cl1 179.2(3) . . . . ?
C10 C11 C12 C13 0.5(5) . . . . ?
C2 C3 C4 C6 -178.4(3) . . . . ?
C2 C3 C4 C5 0.7(5) . . . . ?
C13 C8 C9 C10 -1.2(6) . . . . ?
C13 C8 C7 C6 12.0(5) . . . . ?
C4 C6 C7 C8 179.0(3) . . . . ?
C12 C11 C10 Cl2 179.3(3) . . . . ?
C12 C11 C10 C9 -0.4(6) . . . . ?

loop_
_twin_individual_id
_twin_individual_mass_fraction_refined
1 0.529(2)
2 0.471(2)

loop_
_exptl_oxdiff_crystal_face_indexfrac_h
_exptl_oxdiff_crystal_face_indexfrac_k
_exptl_oxdiff_crystal_face_indexfrac_l
_exptl_oxdiff_crystal_face_x
_exptl_oxdiff_crystal_face_y
_exptl_oxdiff_crystal_face_z
0.4434 -7.2387 -2.0914 0.7430 -0.6692 -0.0004
0.4465 7.2395 -2.0854 -0.8123 0.4545 -0.3656
-0.4434 7.2387 2.0914 -0.7430 0.6692 0.0004
-0.4465 -7.2395 2.0854 0.8123 -0.4545 0.3656
0.4434 -7.2387 -2.0914 0.7430 -0.6692 -0.0004
-0.4440 7.2388 -2.0836 -0.8825 0.4701 -0.0187
0.4465 7.2395 -2.0854 -0.8123 0.4545 -0.3656
-0.4470 -7.2394 -2.0895 0.6728 -0.6537 0.3465
-0.4434 7.2387 2.0914 -0.7430 0.6692 0.0004
0.4440 -7.2388 2.0836 0.8825 -0.4701 0.0187
-0.4465 -7.2395 2.0854 0.8123 -0.4545 0.3656
0.4470 7.2394 2.0895 -0.6728 0.6537 -0.3465
0.0001 -0.0000 0.9997 0.0334 0.0477 0.0046
